data_2105125
loop_
_publ_author_name
'Johmoto, Kohei'
'Ishida, Takashi'
'Sekine, Akiko'
'Uekusa, Hidehiro'
'Ohashi, Yuji'

_publ_section_title
;
 Relation between photochromic properties and molecular structures in
 salicylideneaniline crystals
;
_journal_coeditor_code OG5057
_journal_issue 3
_journal_name_full 'Acta Crystallographica Section B'
_journal_page_first 297
_journal_page_last 304
_journal_paper_doi 10.1107/S0108768112010993
_journal_volume 68
_journal_year 2012
_chemical_formula_moiety 'C21 H26 Cl N O'
_chemical_formula_sum 'C21 H26 Cl N O'
_chemical_formula_weight 343.88
_chemical_name_systematic
;
 ?
;
_space_group_IT_number 2
_symmetry_cell_setting triclinic
_symmetry_space_group_name_Hall '-P 1'
_symmetry_space_group_name_H-M 'P -1'
_atom_sites_solution_hydrogens geom
_atom_sites_solution_primary direct
_atom_sites_solution_secondary difmap
_audit_creation_method SHELXL-97
_cell_angle_alpha 88.032(3)
_cell_angle_beta 82.446(3)
_cell_angle_gamma 89.642(3)
_cell_formula_units_Z 4
_cell_length_a 10.7392(12)
_cell_length_b 11.5369(15)
_cell_length_c 16.1292(19)
_cell_measurement_temperature 296(2)
_cell_volume 1979.8(4)
_computing_cell_refinement 'PROCESS-AUTO (Rigaku, 1998)'
_computing_data_collection 'PROCESS-AUTO (Rigaku, 1998)'
_computing_data_reduction 'PROCESS-AUTO (Rigaku, 1998)'
_computing_molecular_graphics 'ORTEP-3 (Farrugia, 2008)'
_computing_publication_material 'SHELXL-97 (Sheldrick, 1997)'
_computing_structure_refinement 'SHELXL-97 (Sheldrick, 1997)'
_computing_structure_solution 'SHELXS-97 (Sheldrick, 1990)'
_diffrn_ambient_temperature 296(2)
_diffrn_measured_fraction_theta_full 0.991
_diffrn_measured_fraction_theta_max 0.991
_diffrn_measurement_device_type 'Rigaku R-AXIS RAPID IP Area Detector System'
_diffrn_measurement_method '\w scans'
_diffrn_radiation_monochromator graphite
_diffrn_radiation_source 'rotating anode X-ray tube'
_diffrn_radiation_type MoK\a
_diffrn_radiation_wavelength 0.71075
_diffrn_reflns_av_R_equivalents 0.0790
_diffrn_reflns_av_sigmaI/netI 0.1073
_diffrn_reflns_limit_h_max 12
_diffrn_reflns_limit_h_min -12
_diffrn_reflns_limit_k_max 13
_diffrn_reflns_limit_k_min -13
_diffrn_reflns_limit_l_max 19
_diffrn_reflns_limit_l_min -19
_diffrn_reflns_number 16014
_diffrn_reflns_theta_full 25.34
_diffrn_reflns_theta_max 25.34
_diffrn_reflns_theta_min 3.03
_exptl_absorpt_coefficient_mu 0.200
_exptl_absorpt_correction_T_max 0.9940
_exptl_absorpt_correction_T_min 0.7285
_exptl_absorpt_correction_type multi-scan
_exptl_absorpt_process_details 'Absorption was corrected by ABSCOR'
_exptl_crystal_colour yellow
_exptl_crystal_density_diffrn 1.154
_exptl_crystal_density_method 'not measured'
_exptl_crystal_description platelet
_exptl_crystal_F_000 736
_exptl_crystal_size_max 0.15
_exptl_crystal_size_mid 0.07
_exptl_crystal_size_min 0.03
_refine_diff_density_max 0.196
_refine_diff_density_min -0.191
_refine_ls_extinction_method none
_refine_ls_goodness_of_fit_ref 1.020
_refine_ls_hydrogen_treatment constr
_refine_ls_matrix_type full
_refine_ls_number_parameters 461
_refine_ls_number_reflns 7172
_refine_ls_number_restraints 0
_refine_ls_restrained_S_all 1.020
_refine_ls_R_factor_all 0.1741
_refine_ls_R_factor_gt 0.0641
_refine_ls_shift/su_max 0.020
_refine_ls_shift/su_mean 0.000
_refine_ls_structure_factor_coef Fsqd
_refine_ls_weighting_details 'calc w=1/[\s^2^(Fo^2^)+(0.0544P)^2^+0.3548P] where P=(Fo^2^+2Fc^2^)/3'
_refine_ls_weighting_scheme calc
_refine_ls_wR_factor_gt 0.1232
_refine_ls_wR_factor_ref 0.1644
_reflns_number_gt 2946
_reflns_number_total 7172
_reflns_threshold_expression >2sigma(I)
_cod_data_source_file og5057.cif
_cod_data_source_block 4
_cod_depositor_comments
;
The following automatic conversions were performed:

'_symmetry_cell_setting' value 'Triclinic' changed to 'triclinic'
according to /home/saulius/struct/CIF-dictionaries/cif_core.dic
dictionary named 'cif_core.dic' version 2.4.1 from 2010-06-29.

Automatic conversion script
Id: cif_fix_values 1891 2012-01-12 08:04:46Z andrius 
;
_cod_original_sg_symbol_H-M P-1
_cod_database_code 2105125

loop_
_symmetry_equiv_pos_as_xyz
'x, y, z'
'-x, -y, -z'

loop_
_atom_site_type_symbol
_atom_site_label
_atom_site_fract_x
_atom_site_fract_y
_atom_site_fract_z
_atom_site_U_iso_or_equiv
_atom_site_adp_type
_atom_site_calc_flag
_atom_site_refinement_flags
_atom_site_occupancy
_atom_site_symmetry_multiplicity
_atom_site_disorder_assembly
_atom_site_disorder_group
Cl Cl1A 0.29775(10) 0.53750(10) 0.56057(8) 0.0816(4) Uani d . 1 1 . .
O O1A 0.2913(2) 0.0621(2) 0.31207(17) 0.0664(8) Uani d . 1 1 . .
H H1A 0.3065 0.1002 0.3515 0.100 Uiso calc R 1 1 . .
N N1A 0.4238(3) 0.1645(3) 0.4116(2) 0.0564(8) Uani d . 1 1 . .
C C1A 0.5150(3) 0.0423(3) 0.3023(2) 0.0496(10) Uani d . 1 1 . .
C C2A 0.4000(3) 0.0182(3) 0.2725(2) 0.0499(10) Uani d . 1 1 . .
C C3A 0.3979(3) -0.0505(3) 0.2032(2) 0.0507(10) Uani d . 1 1 . .
C C4A 0.5120(3) -0.0984(3) 0.1685(2) 0.0545(10) Uani d . 1 1 . .
H H4A 0.5115 -0.1452 0.1227 0.065 Uiso calc R 1 1 . .
C C5A 0.6265(3) -0.0806(3) 0.1979(2) 0.0498(9) Uani d . 1 1 . .
C C6A 0.6254(3) -0.0082(3) 0.2640(2) 0.0521(10) Uani d . 1 1 . .
H H6A 0.7007 0.0076 0.2839 0.062 Uiso calc R 1 1 . .
C C7A 0.5210(4) 0.1162(3) 0.3725(2) 0.0549(10) Uani d . 1 1 . .
H H7A 0.5988 0.1291 0.3900 0.066 Uiso calc R 1 1 . .
C C8A 0.4364(3) 0.2341(3) 0.4816(2) 0.0525(10) Uani d . 1 1 . .
C C9A 0.5054(4) 0.1977(4) 0.5445(3) 0.0649(11) Uani d . 1 1 . .
H H9A 0.5468 0.1266 0.5418 0.078 Uiso calc R 1 1 . .
C C10A 0.5119(4) 0.2679(4) 0.6111(3) 0.0714(12) Uani d . 1 1 . .
H H10A 0.5595 0.2441 0.6528 0.086 Uiso calc R 1 1 . .
C C11A 0.4496(4) 0.3727(4) 0.6174(3) 0.0674(12) Uani d . 1 1 . .
H H11A 0.4551 0.4198 0.6624 0.081 Uiso calc R 1 1 . .
C C12A 0.3791(3) 0.4056(3) 0.5554(3) 0.0567(10) Uani d . 1 1 . .
C C13A 0.3705(3) 0.3381(4) 0.4871(2) 0.0559(10) Uani d . 1 1 . .
H H13A 0.3219 0.3618 0.4459 0.067 Uiso calc R 1 1 . .
C C14A 0.2739(3) -0.0737(3) 0.1672(3) 0.0608(11) Uani d . 1 1 . .
C C15A 0.2109(4) 0.0415(4) 0.1452(3) 0.0768(13) Uani d . 1 1 . .
H H15A 0.1342 0.0257 0.1231 0.115 Uiso calc R 1 1 . .
H H15B 0.2665 0.0847 0.1041 0.115 Uiso calc R 1 1 . .
H H15C 0.1928 0.0858 0.1946 0.115 Uiso calc R 1 1 . .
C C16A 0.1854(4) -0.1447(4) 0.2314(3) 0.0889(16) Uani d . 1 1 . .
H H16A 0.1114 -0.1644 0.2074 0.133 Uiso calc R 1 1 . .
H H16B 0.1621 -0.0999 0.2801 0.133 Uiso calc R 1 1 . .
H H16C 0.2271 -0.2144 0.2469 0.133 Uiso calc R 1 1 . .
C C17A 0.2962(4) -0.1415(4) 0.0867(3) 0.0935(16) Uani d . 1 1 . .
H H17A 0.3302 -0.2165 0.0985 0.140 Uiso calc R 1 1 . .
H H17B 0.3543 -0.0999 0.0462 0.140 Uiso calc R 1 1 . .
H H17C 0.2180 -0.1506 0.0648 0.140 Uiso calc R 1 1 . .
C C18A 0.7484(3) -0.1387(3) 0.1601(3) 0.0584(11) Uani d . 1 1 . .
C C19A 0.7282(4) -0.2186(5) 0.0897(4) 0.1087(19) Uani d . 1 1 . .
H H19A 0.6764 -0.2827 0.1121 0.163 Uiso calc R 1 1 . .
H H19B 0.8079 -0.2471 0.0643 0.163 Uiso calc R 1 1 . .
H H19C 0.6877 -0.1763 0.0485 0.163 Uiso calc R 1 1 . .
C C20A 0.8429(4) -0.0474(4) 0.1233(4) 0.1066(18) Uani d . 1 1 . .
H H20A 0.8073 -0.0002 0.0822 0.160 Uiso calc R 1 1 . .
H H20B 0.9176 -0.0846 0.0975 0.160 Uiso calc R 1 1 . .
H H20C 0.8637 0.0005 0.1671 0.160 Uiso calc R 1 1 . .
C C21A 0.8034(4) -0.2112(5) 0.2270(3) 0.1036(18) Uani d . 1 1 . .
H H21A 0.8228 -0.1619 0.2703 0.155 Uiso calc R 1 1 . .
H H21B 0.8788 -0.2487 0.2024 0.155 Uiso calc R 1 1 . .
H H21C 0.7435 -0.2687 0.2504 0.155 Uiso calc R 1 1 . .
Cl Cl1B 0.17617(11) 1.02923(10) 0.55715(8) 0.0819(4) Uani d . 1 1 . .
O O1B 0.2852(2) 0.5591(2) 0.30932(16) 0.0643(8) Uani d . 1 1 . .
H H1B 0.2524 0.5968 0.3486 0.096 Uiso calc R 1 1 . .
N N1B 0.1099(3) 0.6583(3) 0.4069(2) 0.0575(9) Uani d . 1 1 . .
C C1B 0.0668(3) 0.5382(3) 0.2959(2) 0.0496(10) Uani d . 1 1 . .
C C2B 0.1945(3) 0.5159(3) 0.2677(2) 0.0485(9) Uani d . 1 1 . .
C C3B 0.2286(3) 0.4482(3) 0.1980(2) 0.0475(9) Uani d . 1 1 . .
C C4B 0.1320(3) 0.4013(3) 0.1605(2) 0.0538(10) Uani d . 1 1 . .
H H4B 0.1536 0.3554 0.1145 0.065 Uiso calc R 1 1 . .
C C5B 0.0034(3) 0.4186(3) 0.1876(2) 0.0531(10) Uani d . 1 1 A .
C C6B -0.0255(3) 0.4884(3) 0.2556(2) 0.0551(10) Uani d . 1 1 . .
H H6B -0.1094 0.5025 0.2751 0.066 Uiso calc R 1 1 . .
C C7B 0.0301(3) 0.6097(3) 0.3670(2) 0.0553(10) Uani d . 1 1 . .
H H7B -0.0550 0.6208 0.3845 0.066 Uiso calc R 1 1 . .
C C8B 0.0695(3) 0.7271(3) 0.4771(2) 0.0529(10) Uani d . 1 1 . .
C C9B -0.0246(4) 0.6919(4) 0.5397(3) 0.0648(11) Uani d . 1 1 . .
H H9B -0.0663 0.6221 0.5363 0.078 Uiso calc R 1 1 . .
C C10B -0.0562(4) 0.7617(4) 0.6074(3) 0.0752(13) Uani d . 1 1 . .
H H10B -0.1191 0.7379 0.6497 0.090 Uiso calc R 1 1 . .
C C11B 0.0036(4) 0.8655(4) 0.6134(3) 0.0716(13) Uani d . 1 1 . .
H H11B -0.0197 0.9128 0.6584 0.086 Uiso calc R 1 1 . .
C C12B 0.0982(4) 0.8979(4) 0.5517(3) 0.0601(11) Uani d . 1 1 . .
C C13B 0.1326(3) 0.8305(4) 0.4836(2) 0.0559(10) Uani d . 1 1 . .
H H13B 0.1972 0.8540 0.4424 0.067 Uiso calc R 1 1 . .
C C14B 0.3678(3) 0.4258(3) 0.1661(2) 0.0518(10) Uani d . 1 1 . .
C C15B 0.4303(4) 0.3572(4) 0.2321(3) 0.0734(13) Uani d . 1 1 . .
H H15D 0.3887 0.2839 0.2439 0.110 Uiso calc R 1 1 . .
H H15E 0.4243 0.4002 0.2824 0.110 Uiso calc R 1 1 . .
H H15F 0.5171 0.3444 0.2116 0.110 Uiso calc R 1 1 . .
C C16B 0.3837(4) 0.3553(4) 0.0860(3) 0.0753(13) Uani d . 1 1 . .
H H16D 0.4715 0.3471 0.0662 0.113 Uiso calc R 1 1 . .
H H16E 0.3426 0.3949 0.0438 0.113 Uiso calc R 1 1 . .
H H16F 0.3470 0.2800 0.0981 0.113 Uiso calc R 1 1 . .
C C17B 0.4373(3) 0.5413(4) 0.1430(3) 0.0729(13) Uani d . 1 1 . .
H H17D 0.5242 0.5259 0.1242 0.109 Uiso calc R 1 1 . .
H H17E 0.4307 0.5885 0.1912 0.109 Uiso calc R 1 1 . .
H H17F 0.4002 0.5814 0.0991 0.109 Uiso calc R 1 1 . .
C C18B -0.0997(3) 0.3615(4) 0.1459(3) 0.0631(11) Uani d . 1 1 . .
C C19B -0.0489(5) 0.2854(5) 0.0734(4) 0.092(2) Uani d P 0.898(7) 1 A 1
H H19D 0.0076 0.2286 0.0924 0.138 Uiso calc PR 0.898(7) 1 A 1
H H19E -0.0048 0.3329 0.0291 0.138 Uiso calc PR 0.898(7) 1 A 1
H H19F -0.1174 0.2470 0.0531 0.138 Uiso calc PR 0.898(7) 1 A 1
C C20B -0.1862(5) 0.4525(5) 0.1148(5) 0.099(2) Uani d P 0.898(7) 1 A 1
H H20D -0.2511 0.4153 0.0897 0.148 Uiso calc PR 0.898(7) 1 A 1
H H20E -0.1389 0.5031 0.0739 0.148 Uiso calc PR 0.898(7) 1 A 1
H H20F -0.2236 0.4969 0.1609 0.148 Uiso calc PR 0.898(7) 1 A 1
C C21B -0.1780(5) 0.2816(5) 0.2119(4) 0.098(2) Uani d P 0.898(7) 1 A 1
H H21D -0.2402 0.2418 0.1860 0.147 Uiso calc PR 0.898(7) 1 A 1
H H21E -0.2188 0.3275 0.2561 0.147 Uiso calc PR 0.898(7) 1 A 1
H H21F -0.1237 0.2259 0.2346 0.147 Uiso calc PR 0.898(7) 1 A 1
C C19C -0.075(4) 0.419(5) 0.045(3) 0.081(16) Uiso d P 0.102(7) 1 A 2
H H19G 0.0015 0.3891 0.0169 0.122 Uiso calc PR 0.102(7) 1 A 2
H H19H -0.0703 0.5020 0.0468 0.122 Uiso calc PR 0.102(7) 1 A 2
H H19I -0.1440 0.3983 0.0163 0.122 Uiso calc PR 0.102(7) 1 A 2
C C20C -0.228(5) 0.405(6) 0.183(4) 0.098(19) Uiso d P 0.102(7) 1 A 2
H H20G -0.2916 0.3723 0.1538 0.147 Uiso calc PR 0.102(7) 1 A 2
H H20H -0.2309 0.4882 0.1768 0.147 Uiso calc PR 0.102(7) 1 A 2
H H20I -0.2440 0.3824 0.2410 0.147 Uiso calc PR 0.102(7) 1 A 2
C C21C -0.071(4) 0.240(4) 0.147(3) 0.068(14) Uiso d P 0.102(7) 1 A 2
H H21G 0.0125 0.2284 0.1182 0.102 Uiso calc PR 0.102(7) 1 A 2
H H21H -0.1301 0.1997 0.1185 0.102 Uiso calc PR 0.102(7) 1 A 2
H H21I -0.0754 0.2109 0.2033 0.102 Uiso calc PR 0.102(7) 1 A 2

loop_
_atom_site_aniso_label
_atom_site_aniso_U_11
_atom_site_aniso_U_22
_atom_site_aniso_U_33
_atom_site_aniso_U_12
_atom_site_aniso_U_13
_atom_site_aniso_U_23
Cl1A 0.0818(7) 0.0631(8) 0.0956(9) 0.0106(6) 0.0080(6) -0.0215(7)
O1A 0.0544(15) 0.071(2) 0.076(2) 0.0102(14) -0.0108(14) -0.0249(16)
N1A 0.062(2) 0.047(2) 0.061(2) 0.0062(16) -0.0092(17) -0.0119(18)
C1A 0.056(2) 0.036(2) 0.058(3) 0.0047(18) -0.0131(19) -0.007(2)
C2A 0.048(2) 0.040(2) 0.063(3) 0.0102(17) -0.0097(19) -0.006(2)
C3A 0.054(2) 0.036(2) 0.063(3) 0.0037(17) -0.0158(19) -0.005(2)
C4A 0.064(2) 0.044(3) 0.058(3) 0.0047(19) -0.016(2) -0.012(2)
C5A 0.055(2) 0.041(2) 0.054(3) 0.0030(17) -0.0076(19) -0.008(2)
C6A 0.054(2) 0.042(2) 0.062(3) 0.0027(18) -0.0143(19) -0.006(2)
C7A 0.059(2) 0.047(3) 0.062(3) 0.007(2) -0.019(2) -0.008(2)
C8A 0.054(2) 0.048(3) 0.056(3) -0.0027(19) -0.0051(19) -0.010(2)
C9A 0.077(3) 0.051(3) 0.069(3) -0.001(2) -0.017(2) -0.001(2)
C10A 0.087(3) 0.065(3) 0.066(3) -0.002(3) -0.025(2) -0.005(3)
C11A 0.078(3) 0.067(3) 0.058(3) -0.010(2) -0.008(2) -0.016(2)
C12A 0.053(2) 0.052(3) 0.062(3) -0.0046(19) 0.006(2) -0.015(2)
C13A 0.051(2) 0.061(3) 0.056(3) 0.004(2) -0.0066(18) -0.013(2)
C14A 0.066(3) 0.048(3) 0.073(3) 0.002(2) -0.028(2) -0.003(2)
C15A 0.085(3) 0.061(3) 0.091(3) 0.012(2) -0.037(3) 0.001(3)
C16A 0.084(3) 0.071(4) 0.117(4) -0.019(3) -0.035(3) 0.019(3)
C17A 0.099(3) 0.085(4) 0.110(4) 0.018(3) -0.057(3) -0.041(3)
C18A 0.057(2) 0.052(3) 0.066(3) 0.000(2) -0.001(2) -0.018(2)
C19A 0.080(3) 0.111(5) 0.136(5) 0.007(3) -0.003(3) -0.067(4)
C20A 0.078(3) 0.083(4) 0.148(5) -0.009(3) 0.028(3) -0.017(4)
C21A 0.101(4) 0.107(5) 0.101(4) 0.055(3) -0.008(3) -0.005(4)
Cl1B 0.0960(8) 0.0657(8) 0.0911(9) 0.0071(6) -0.0341(7) -0.0227(7)
O1B 0.0527(15) 0.069(2) 0.0725(19) 0.0015(13) -0.0083(13) -0.0259(16)
N1B 0.0585(19) 0.049(2) 0.065(2) 0.0049(16) -0.0031(17) -0.0160(18)
C1B 0.048(2) 0.042(2) 0.058(3) 0.0045(17) -0.0018(18) -0.011(2)
C2B 0.052(2) 0.041(2) 0.054(2) 0.0007(18) -0.0109(19) -0.009(2)
C3B 0.046(2) 0.041(2) 0.056(3) 0.0019(17) -0.0045(18) -0.008(2)
C4B 0.060(2) 0.046(3) 0.056(3) 0.0047(19) -0.007(2) -0.012(2)
C5B 0.050(2) 0.044(2) 0.067(3) 0.0018(18) -0.0089(19) -0.014(2)
C6B 0.047(2) 0.046(3) 0.071(3) 0.0023(18) -0.0029(19) -0.007(2)
C7B 0.053(2) 0.049(3) 0.060(3) 0.0053(19) 0.004(2) -0.005(2)
C8B 0.061(2) 0.046(3) 0.051(3) 0.017(2) -0.006(2) -0.006(2)
C9B 0.078(3) 0.052(3) 0.061(3) 0.008(2) 0.002(2) -0.003(2)
C10B 0.084(3) 0.071(4) 0.066(3) 0.013(3) 0.010(2) -0.006(3)
C11B 0.085(3) 0.071(4) 0.058(3) 0.029(3) -0.007(3) -0.015(3)
C12B 0.071(3) 0.053(3) 0.060(3) 0.019(2) -0.020(2) -0.013(2)
C13B 0.059(2) 0.055(3) 0.055(3) 0.008(2) -0.0083(19) -0.008(2)
C14B 0.047(2) 0.043(2) 0.066(3) 0.0022(17) -0.0043(18) -0.011(2)
C15B 0.062(2) 0.073(3) 0.085(3) 0.018(2) -0.009(2) 0.001(3)
C16B 0.062(3) 0.080(3) 0.082(3) -0.001(2) 0.007(2) -0.031(3)
C17B 0.060(2) 0.064(3) 0.090(3) -0.007(2) 0.009(2) -0.008(3)
C18B 0.056(2) 0.058(3) 0.077(3) 0.006(2) -0.015(2) -0.014(3)
C19B 0.076(3) 0.103(5) 0.104(5) -0.004(3) -0.025(3) -0.055(4)
C20B 0.092(4) 0.082(4) 0.136(6) 0.014(3) -0.063(4) -0.014(4)
C21B 0.090(4) 0.088(5) 0.116(5) -0.041(3) -0.013(4) -0.010(4)

loop_
_atom_type_symbol
_atom_type_description
_atom_type_scat_dispersion_real
_atom_type_scat_dispersion_imag
_atom_type_scat_source
C C 0.0033 0.0016 'International Tables Vol C Tables 4.2.6.8 and 6.1.1.4'
H H 0.0000 0.0000 'International Tables Vol C Tables 4.2.6.8 and 6.1.1.4'
N N 0.0061 0.0033 'International Tables Vol C Tables 4.2.6.8 and 6.1.1.4'
O O 0.0106 0.0060 'International Tables Vol C Tables 4.2.6.8 and 6.1.1.4'
Cl Cl 0.1484 0.1585 'International Tables Vol C Tables 4.2.6.8 and 6.1.1.4'

loop_
_geom_angle_atom_site_label_1
_geom_angle_atom_site_label_2
_geom_angle_atom_site_label_3
_geom_angle
C2A O1A H1A 109.5
C7A N1A C8A 119.7(3)
C6A C1A C2A 119.1(3)
C6A C1A C7A 119.1(3)
C2A C1A C7A 121.8(3)
O1A C2A C3A 120.1(3)
O1A C2A C1A 119.5(3)
C3A C2A C1A 120.4(3)
C2A C3A C4A 117.1(3)
C2A C3A C14A 121.2(3)
C4A C3A C14A 121.7(4)
C5A C4A C3A 124.4(4)
C5A C4A H4A 117.8
C3A C4A H4A 117.8
C6A C5A C4A 116.7(3)
C6A C5A C18A 120.7(3)
C4A C5A C18A 122.6(3)
C5A C6A C1A 122.3(3)
C5A C6A H6A 118.9
C1A C6A H6A 118.9
N1A C7A C1A 122.9(3)
N1A C7A H7A 118.6
C1A C7A H7A 118.6
C9A C8A C13A 120.5(4)
C9A C8A N1A 122.1(4)
C13A C8A N1A 117.3(3)
C10A C9A C8A 119.3(4)
C10A C9A H9A 120.4
C8A C9A H9A 120.4
C9A C10A C11A 121.6(4)
C9A C10A H10A 119.2
C11A C10A H10A 119.2
C12A C11A C10A 118.1(4)
C12A C11A H11A 120.9
C10A C11A H11A 120.9
C11A C12A C13A 122.3(4)
C11A C12A Cl1A 120.0(3)
C13A C12A Cl1A 117.7(3)
C12A C13A C8A 118.3(4)
C12A C13A H13A 120.9
C8A C13A H13A 120.9
C16A C14A C17A 108.0(4)
C16A C14A C15A 110.1(4)
C17A C14A C15A 106.7(3)
C16A C14A C3A 109.5(3)
C17A C14A C3A 112.0(3)
C15A C14A C3A 110.4(3)
C14A C15A H15A 109.5
C14A C15A H15B 109.5
H15A C15A H15B 109.5
C14A C15A H15C 109.5
H15A C15A H15C 109.5
H15B C15A H15C 109.5
C14A C16A H16A 109.5
C14A C16A H16B 109.5
H16A C16A H16B 109.5
C14A C16A H16C 109.5
H16A C16A H16C 109.5
H16B C16A H16C 109.5
C14A C17A H17A 109.5
C14A C17A H17B 109.5
H17A C17A H17B 109.5
C14A C17A H17C 109.5
H17A C17A H17C 109.5
H17B C17A H17C 109.5
C20A C18A C21A 109.5(4)
C20A C18A C19A 107.2(4)
C21A C18A C19A 107.7(4)
C20A C18A C5A 110.1(3)
C21A C18A C5A 110.0(3)
C19A C18A C5A 112.3(3)
C18A C19A H19A 109.5
C18A C19A H19B 109.5
H19A C19A H19B 109.5
C18A C19A H19C 109.5
H19A C19A H19C 109.5
H19B C19A H19C 109.5
C18A C20A H20A 109.5
C18A C20A H20B 109.5
H20A C20A H20B 109.5
C18A C20A H20C 109.5
H20A C20A H20C 109.5
H20B C20A H20C 109.5
C18A C21A H21A 109.5
C18A C21A H21B 109.5
H21A C21A H21B 109.5
C18A C21A H21C 109.5
H21A C21A H21C 109.5
H21B C21A H21C 109.5
C2B O1B H1B 109.5
C7B N1B C8B 120.8(3)
C6B C1B C2B 119.3(3)
C6B C1B C7B 119.4(3)
C2B C1B C7B 121.3(3)
O1B C2B C3B 119.6(3)
O1B C2B C1B 119.8(3)
C3B C2B C1B 120.6(3)
C4B C3B C2B 117.2(3)
C4B C3B C14B 122.2(3)
C2B C3B C14B 120.6(3)
C3B C4B C5B 124.3(4)
C3B C4B H4B 117.8
C5B C4B H4B 117.8
C6B C5B C4B 116.3(3)
C6B C5B C18B 121.4(3)
C4B C5B C18B 122.3(3)
C5B C6B C1B 122.2(3)
C5B C6B H6B 118.9
C1B C6B H6B 118.9
N1B C7B C1B 122.7(3)
N1B C7B H7B 118.6
C1B C7B H7B 118.6
C9B C8B C13B 119.8(4)
C9B C8B N1B 122.5(4)
C13B C8B N1B 117.6(4)
C8B C9B C10B 119.3(4)
C8B C9B H9B 120.4
C10B C9B H9B 120.4
C11B C10B C9B 121.3(4)
C11B C10B H10B 119.4
C9B C10B H10B 119.4
C12B C11B C10B 118.6(4)
C12B C11B H11B 120.7
C10B C11B H11B 120.7
C11B C12B C13B 121.7(4)
C11B C12B Cl1B 119.9(4)
C13B C12B Cl1B 118.4(4)
C12B C13B C8B 119.2(4)
C12B C13B H13B 120.4
C8B C13B H13B 120.4
C15B C14B C3B 110.4(3)
C15B C14B C16B 107.5(3)
C3B C14B C16B 111.9(3)
C15B C14B C17B 110.3(3)
C3B C14B C17B 110.5(3)
C16B C14B C17B 106.2(3)
C14B C15B H15D 109.5
C14B C15B H15E 109.5
H15D C15B H15E 109.5
C14B C15B H15F 109.5
H15D C15B H15F 109.5
H15E C15B H15F 109.5
C14B C16B H16D 109.5
C14B C16B H16E 109.5
H16D C16B H16E 109.5
C14B C16B H16F 109.5
H16D C16B H16F 109.5
H16E C16B H16F 109.5
C14B C17B H17D 109.5
C14B C17B H17E 109.5
H17D C17B H17E 109.5
C14B C17B H17F 109.5
H17D C17B H17F 109.5
H17E C17B H17F 109.5
C21C C18B C20B 143.8(17)
C21C C18B C20C 121(3)
C20B C18B C20C 48(2)
C21C C18B C19B 51(2)
C20B C18B C19B 109.0(4)
C20C C18B C19B 136(2)
C21C C18B C5B 105.5(17)
C20B C18B C5B 110.5(4)
C20C C18B C5B 110(2)
C19B C18B C5B 113.5(3)
C21C C18B C21B 62(2)
C20B C18B C21B 108.4(4)
C20C C18B C21B 63(3)
C19B C18B C21B 106.8(4)
C5B C18B C21B 108.5(4)
C21C C18B C19C 110(3)
C20B C18B C19C 58.0(16)
C20C C18B C19C 105(3)
C19B C18B C19C 59.8(18)
C5B C18B C19C 103.0(15)
C21B C18B C19C 148.6(15)
C18B C19B H19D 109.5
C18B C19B H19E 109.5
C18B C19B H19F 109.5
C18B C20B H20D 109.5
C18B C20B H20E 109.5
C18B C20B H20F 109.5
C18B C21B H21D 109.5
C18B C21B H21E 109.5
C18B C21B H21F 109.5
C18B C19C H19G 109.5
C18B C19C H19H 109.5
H19G C19C H19H 109.5
C18B C19C H19I 109.5
H19G C19C H19I 109.5
H19H C19C H19I 109.5
C18B C20C H20G 109.5
C18B C20C H20H 109.5
H20G C20C H20H 109.5
C18B C20C H20I 109.5
H20G C20C H20I 109.5
H20H C20C H20I 109.5
C18B C21C H21G 109.5
C18B C21C H21H 109.5
H21G C21C H21H 109.5
C18B C21C H21I 109.5
H21G C21C H21I 109.5
H21H C21C H21I 109.5

loop_
_geom_bond_atom_site_label_1
_geom_bond_atom_site_label_2
_geom_bond_distance
Cl1A C12A 1.749(4)
O1A C2A 1.358(4)
O1A H1A 0.8200
N1A C7A 1.281(4)
N1A C8A 1.428(4)
C1A C6A 1.396(5)
C1A C2A 1.416(5)
C1A C7A 1.449(5)
C2A C3A 1.395(5)
C3A C4A 1.397(5)
C3A C14A 1.548(5)
C4A C5A 1.394(5)
C4A H4A 0.9300
C5A C6A 1.376(5)
C5A C18A 1.531(5)
C6A H6A 0.9300
C7A H7A 0.9300
C8A C9A 1.386(5)
C8A C13A 1.389(5)
C9A C10A 1.376(5)
C9A H9A 0.9300
C10A C11A 1.379(6)
C10A H10A 0.9300
C11A C12A 1.374(5)
C11A H11A 0.9300
C12A C13A 1.384(5)
C13A H13A 0.9300
C14A C16A 1.529(6)
C14A C17A 1.531(6)
C14A C15A 1.540(5)
C15A H15A 0.9600
C15A H15B 0.9600
C15A H15C 0.9600
C16A H16A 0.9600
C16A H16B 0.9600
C16A H16C 0.9600
C17A H17A 0.9600
C17A H17B 0.9600
C17A H17C 0.9600
C18A C20A 1.518(6)
C18A C21A 1.521(6)
C18A C19A 1.525(5)
C19A H19A 0.9600
C19A H19B 0.9600
C19A H19C 0.9600
C20A H20A 0.9600
C20A H20B 0.9600
C20A H20C 0.9600
C21A H21A 0.9600
C21A H21B 0.9600
C21A H21C 0.9600
Cl1B C12B 1.746(4)
O1B C2B 1.359(4)
O1B H1B 0.8200
N1B C7B 1.280(4)
N1B C8B 1.424(5)
C1B C6B 1.392(5)
C1B C2B 1.412(5)
C1B C7B 1.447(5)
C2B C3B 1.400(5)
C3B C4B 1.389(5)
C3B C14B 1.538(5)
C4B C5B 1.407(5)
C4B H4B 0.9300
C5B C6B 1.385(5)
C5B C18B 1.532(5)
C6B H6B 0.9300
C7B H7B 0.9300
C8B C9B 1.384(5)
C8B C13B 1.390(5)
C9B C10B 1.385(5)
C9B H9B 0.9300
C10B C11B 1.375(6)
C10B H10B 0.9300
C11B C12B 1.370(6)
C11B H11B 0.9300
C12B C13B 1.377(5)
C13B H13B 0.9300
C14B C15B 1.528(5)
C14B C16B 1.539(5)
C14B C17B 1.542(5)
C15B H15D 0.9600
C15B H15E 0.9600
C15B H15F 0.9600
C16B H16D 0.9600
C16B H16E 0.9600
C16B H16F 0.9600
C17B H17D 0.9600
C17B H17E 0.9600
C17B H17F 0.9600
C18B C21C 1.43(4)
C18B C20B 1.515(6)
C18B C20C 1.52(5)
C18B C19B 1.528(6)
C18B C21B 1.548(6)
C18B C19C 1.72(4)
C19B H19D 0.9600
C19B H19E 0.9600
C19B H19F 0.9600
C20B H20D 0.9600
C20B H20E 0.9600
C20B H20F 0.9600
C21B H21D 0.9600
C21B H21E 0.9600
C21B H21F 0.9600
C19C H19G 0.9600
C19C H19H 0.9600
C19C H19I 0.9600
C20C H20G 0.9600
C20C H20H 0.9600
C20C H20I 0.9600
C21C H21G 0.9600
C21C H21H 0.9600
C21C H21I 0.9600

loop_
_geom_hbond_atom_site_label_D
_geom_hbond_atom_site_label_H
_geom_hbond_atom_site_label_A
_geom_hbond_distance_DH
_geom_hbond_distance_HA
_geom_hbond_distance_DA
_geom_hbond_angle_DHA
O1A H1A N1A 0.82 1.86 2.599(4) 149.3
O1B H1B N1B 0.82 1.84 2.578(4) 149.2

loop_
_geom_torsion_atom_site_label_1
_geom_torsion_atom_site_label_2
_geom_torsion_atom_site_label_3
_geom_torsion_atom_site_label_4
_geom_torsion
C6A C1A C2A O1A 176.7(3)
C7A C1A C2A O1A -2.1(5)
C6A C1A C2A C3A -3.2(5)
C7A C1A C2A C3A 178.0(4)
O1A C2A C3A C4A -176.4(3)
C1A C2A C3A C4A 3.4(5)
O1A C2A C3A C14A 2.8(5)
C1A C2A C3A C14A -177.4(3)
C2A C3A C4A C5A -0.9(6)
C14A C3A C4A C5A 179.9(3)
C3A C4A C5A C6A -1.9(6)
C3A C4A C5A C18A 177.5(4)
C4A C5A C6A C1A 2.2(6)
C18A C5A C6A C1A -177.2(3)
C2A C1A C6A C5A 0.2(6)
C7A C1A C6A C5A 179.1(4)
C8A N1A C7A C1A 178.6(3)
C6A C1A C7A N1A -179.1(4)
C2A C1A C7A N1A -0.3(6)
C7A N1A C8A C9A -46.6(5)
C7A N1A C8A C13A 137.0(4)
C13A C8A C9A C10A -2.5(6)
N1A C8A C9A C10A -178.7(4)
C8A C9A C10A C11A 1.2(7)
C9A C10A C11A C12A 0.5(6)
C10A C11A C12A C13A -0.9(6)
C10A C11A C12A Cl1A 179.8(3)
C11A C12A C13A C8A -0.3(6)
Cl1A C12A C13A C8A 178.9(3)
C9A C8A C13A C12A 2.1(6)
N1A C8A C13A C12A 178.5(3)
C2A C3A C14A C16A -65.5(5)
C4A C3A C14A C16A 113.6(4)
C2A C3A C14A C17A 174.7(4)
C4A C3A C14A C17A -6.2(5)
C2A C3A C14A C15A 55.9(5)
C4A C3A C14A C15A -125.0(4)
C6A C5A C18A C20A -62.8(5)
C4A C5A C18A C20A 117.9(4)
C6A C5A C18A C21A 57.9(5)
C4A C5A C18A C21A -121.4(4)
C6A C5A C18A C19A 177.9(4)
C4A C5A C18A C19A -1.5(6)
C6B C1B C2B O1B -176.5(3)
C7B C1B C2B O1B 2.0(5)
C6B C1B C2B C3B 2.5(6)
C7B C1B C2B C3B -178.9(4)
O1B C2B C3B C4B 176.7(3)
C1B C2B C3B C4B -2.4(5)
O1B C2B C3B C14B -2.2(5)
C1B C2B C3B C14B 178.7(3)
C2B C3B C4B C5B 0.8(6)
C14B C3B C4B C5B 179.6(3)
C3B C4B C5B C6B 0.7(6)
C3B C4B C5B C18B -177.8(4)
C4B C5B C6B C1B -0.5(6)
C18B C5B C6B C1B 178.0(4)
C2B C1B C6B C5B -1.0(6)
C7B C1B C6B C5B -179.6(4)
C8B N1B C7B C1B -179.5(3)
C6B C1B C7B N1B -179.9(4)
C2B C1B C7B N1B 1.6(6)
C7B N1B C8B C9B 45.5(5)
C7B N1B C8B C13B -137.7(4)
C13B C8B C9B C10B 1.2(6)
N1B C8B C9B C10B 177.9(3)
C8B C9B C10B C11B 0.4(6)
C9B C10B C11B C12B -1.7(7)
C10B C11B C12B C13B 1.4(6)
C10B C11B C12B Cl1B 180.0(3)
C11B C12B C13B C8B 0.2(6)
Cl1B C12B C13B C8B -178.4(3)
C9B C8B C13B C12B -1.4(5)
N1B C8B C13B C12B -178.4(3)
C4B C3B C14B C15B -115.2(4)
C2B C3B C14B C15B 63.6(4)
C4B C3B C14B C16B 4.4(5)
C2B C3B C14B C16B -176.7(4)
C4B C3B C14B C17B 122.5(4)
C2B C3B C14B C17B -58.7(5)
C6B C5B C18B C21C -125(2)
C4B C5B C18B C21C 53(2)
C6B C5B C18B C20B 58.7(6)
C4B C5B C18B C20B -122.8(5)
C6B C5B C18B C20C 7(3)
C4B C5B C18B C20C -175(3)
C6B C5B C18B C19B -178.5(5)
C4B C5B C18B C19B -0.1(6)
C6B C5B C18B C21B -60.0(5)
C4B C5B C18B C21B 118.4(5)
C6B C5B C18B C19C 119.1(18)
C4B C5B C18B C19C -62.5(18)
